data_7102604
loop_
_publ_author_name
'Anthony, S Philip'
'Radhakrishnan, T P'

_publ_section_title
;
 Helical and network coordination polymers based on a novel
 C2-symmetric ligand : SHG enhancement through specific metal
 coordination.
;
_journal_issue 9
_journal_name_full 'Chemical communications (Cambridge, England)'
_journal_page_first 1058
_journal_page_last 1059
_journal_paper_doi 10.1039/b316931f
_journal_year 2004
_chemical_formula_sum 'C20 H22 N4 O'
_chemical_formula_weight 334.42
_chemical_name_common 'Bis(4-cyanophenyl)-(1R,2R)-cyclohexanediamine hydrate'
_chemical_name_systematic
;
Bis(4-cyanophenyl)-(1R,2R)-cyclohexanediamine hydrate
;
_space_group_IT_number 19
_symmetry_cell_setting orthorhombic
_symmetry_Int_Tables_number 19
_symmetry_space_group_name_Hall 'P 2ac 2ab'
_symmetry_space_group_name_H-M 'P 21 21 21'
_atom_sites_solution_hydrogens geom
_atom_sites_solution_primary direct
_atom_sites_solution_secondary difmap
_audit_creation_method SHELXL-97
_cell_angle_alpha 90.00
_cell_angle_beta 90.00
_cell_angle_gamma 90.00
_cell_formula_units_Z 4
_cell_length_a 7.886(3)
_cell_length_b 15.27(3)
_cell_length_c 15.765(9)
_cell_measurement_temperature 293(2)
_cell_volume 1898(4)
_computing_structure_refinement 'SHELXL-97 (Sheldrick, 1997)'
_computing_structure_solution 'SHELXS-97 (Sheldrick, 1990)'
_diffrn_ambient_temperature 293(2)
_diffrn_measured_fraction_theta_full 0.999
_diffrn_measured_fraction_theta_max 0.999
_diffrn_radiation_monochromator graphite
_diffrn_radiation_source 'fine-focus sealed tube'
_diffrn_radiation_type MoK\a
_diffrn_radiation_wavelength 0.71073
_diffrn_reflns_av_R_equivalents 0.0000
_diffrn_reflns_av_sigmaI/netI 0.0600
_diffrn_reflns_limit_h_max 11
_diffrn_reflns_limit_h_min -11
_diffrn_reflns_limit_k_max 22
_diffrn_reflns_limit_k_min -22
_diffrn_reflns_limit_l_max 22
_diffrn_reflns_limit_l_min -22
_diffrn_reflns_number 3431
_diffrn_reflns_theta_full 30.96
_diffrn_reflns_theta_max 30.96
_diffrn_reflns_theta_min 1.86
_exptl_absorpt_coefficient_mu 0.07
_exptl_crystal_colour Colorless
_exptl_crystal_density_diffrn 1.170
_exptl_crystal_density_method 'not measured'
_exptl_crystal_description Cuboid
_exptl_crystal_F_000 712
_exptl_crystal_size_max '0.76 mm'
_exptl_crystal_size_mid '0.56 mm'
_exptl_crystal_size_min '0.40 mm'
_refine_diff_density_max 0.16
_refine_diff_density_min -0.23
_refine_diff_density_rms 0.05
_refine_ls_abs_structure_details 'Flack H D (1983), Acta Cryst. A39, 876-881'
_refine_ls_abs_structure_Flack 0.00
_refine_ls_extinction_method none
_refine_ls_goodness_of_fit_ref 1.026
_refine_ls_hydrogen_treatment mixed
_refine_ls_matrix_type full
_refine_ls_number_parameters 242
_refine_ls_number_reflns 1520
_refine_ls_number_restraints 3
_refine_ls_restrained_S_all 1.026
_refine_ls_R_factor_all 0.1205
_refine_ls_R_factor_gt 0.0535
_refine_ls_shift/su_max 0.009
_refine_ls_shift/su_mean 0.001
_refine_ls_structure_factor_coef Fsqd
_refine_ls_weighting_details 'w=1/[\s^2^(Fo^2^)+(0.0727P)^2^+0.0000P] where P=(Fo^2^+2Fc^2^)/3'
_refine_ls_weighting_scheme calc
_refine_ls_wR_factor_gt 0.1204
_refine_ls_wR_factor_ref 0.1635
_reflns_number_gt 1520
_reflns_number_total 3405
_reflns_threshold_expression >2sigma(I)
_cod_data_source_file b316931f.txt
_cod_data_source_block BCDC.H2O
_cod_depositor_comments
;
The following automatic conversions were performed:
'_symmetry_cell_setting' value 'Orthorhombic' changed to 'orthorhombic'
according to '/home/saulius/struct/CIF-dictionaries/cif_core.dic'
dictionary named 'cif_core.dic' version 2.4.1 from 2010-06-29.

Automatic conversion script
Id: cif_fix_enum 1527 2010-12-29 10:47:43Z saulius 

The following automatic conversions were performed:

'_refine_ls_weighting_scheme' value 'calc
w=1/[\s^2^(Fo^2^)+(0.0727P)^2^+0.0000P] where P=(Fo^2^+2Fc^2^)/3' was
changed to 'calc'. New tag '_refine_ls_weighting_details' was
created. The value of the new tag was set to
'w=1/[\s^2^(Fo^2^)+(0.0727P)^2^+0.0000P] where P=(Fo^2^+2Fc^2^)/3'.

Automatic conversion script
Id: cif_fix_values 3143 2015-03-26 13:38:13Z robertas 
;
_cod_original_sg_symbol_H-M P212121
_cod_database_code 7102604

loop_
_symmetry_equiv_pos_as_xyz
'x, y, z'
'-x+1/2, -y, z+1/2'
'-x, y+1/2, -z+1/2'
'x+1/2, -y+1/2, -z'

loop_
_atom_site_label
_atom_site_type_symbol
_atom_site_fract_x
_atom_site_fract_y
_atom_site_fract_z
_atom_site_U_iso_or_equiv
_atom_site_adp_type
_atom_site_occupancy
_atom_site_calc_flag
_atom_site_refinement_flags
N7 N 0.6350(3) 0.53504(14) 0.05609(16) 0.0626(7) Uani 1 d .
H7 H 0.5733 0.5046 0.0901 0.075 Uiso 1 calc R
N8 N 0.8452(3) 0.39473(14) 0.10152(14) 0.0585(7) Uani 1 d .
H8 H 0.8946 0.4424 0.1167 0.070 Uiso 1 calc R
N16 N 0.6598(5) 0.9690(2) 0.1335(3) 0.1288(16) Uani 1 d .
N24 N 0.9075(5) 0.05284(19) 0.3707(2) 0.0895(10) Uani 1 d .
O25 O 0.3613(11) 0.4140(4) 0.1239(8) 0.447(9) Uani 1 d D
H25A H 0.33(3) 0.469(7) 0.158(10) 0.670 Uiso 1 d D
H25B H 0.36(3) 0.359(6) 0.159(10) 0.670 Uiso 1 d D
C1 C 0.7273(4) 0.48801(17) -0.00979(16) 0.0513(7) Uani 1 d .
H1 H 0.8371 0.5169 -0.0179 0.062 Uiso 1 calc R
C2 C 0.7599(4) 0.39429(16) 0.01981(16) 0.0490(6) Uani 1 d .
H2 H 0.6500 0.3652 0.0269 0.059 Uiso 1 calc R
C3 C 0.8598(4) 0.34467(19) -0.04797(18) 0.0613(8) Uani 1 d .
H3A H 0.9706 0.3714 -0.0545 0.074 Uiso 1 calc R
H3B H 0.8763 0.2846 -0.0297 0.074 Uiso 1 calc R
C4 C 0.7687(6) 0.3453(2) -0.1327(2) 0.0768(10) Uani 1 d .
H4A H 0.8376 0.3155 -0.1747 0.092 Uiso 1 calc R
H4B H 0.6623 0.3138 -0.1276 0.092 Uiso 1 calc R
C5 C 0.7342(6) 0.4379(2) -0.16169(19) 0.0825(11) Uani 1 d .
H5A H 0.6703 0.4367 -0.2143 0.099 Uiso 1 calc R
H5B H 0.8407 0.4677 -0.1723 0.099 Uiso 1 calc R
C6 C 0.6344(5) 0.4876(2) -0.09464(19) 0.0707(9) Uani 1 d .
H6A H 0.5240 0.4605 -0.0875 0.085 Uiso 1 calc R
H6B H 0.6169 0.5474 -0.1134 0.085 Uiso 1 calc R
C9 C 0.6384(4) 0.62379(17) 0.06828(17) 0.0503(6) Uani 1 d .
C10 C 0.7270(4) 0.68118(17) 0.01478(19) 0.0579(7) Uani 1 d .
H10 H 0.7852 0.6590 -0.0318 0.069 Uiso 1 calc R
C11 C 0.7288(4) 0.76957(17) 0.0303(2) 0.0625(8) Uani 1 d .
H11 H 0.7879 0.8066 -0.0060 0.075 Uiso 1 calc R
C12 C 0.6436(4) 0.80470(18) 0.0997(2) 0.0571(7) Uani 1 d .
C13 C 0.5517(4) 0.74828(18) 0.1523(2) 0.0613(8) Uani 1 d .
H13 H 0.4909 0.7709 0.1978 0.074 Uiso 1 calc R
C14 C 0.5507(4) 0.66009(19) 0.13711(19) 0.0587(8) Uani 1 d .
H14 H 0.4904 0.6234 0.1733 0.070 Uiso 1 calc R
C15 C 0.6514(5) 0.8962(2) 0.1173(3) 0.0816(11) Uani 1 d .
C17 C 0.8529(4) 0.32593(15) 0.15560(17) 0.0467(6) Uani 1 d .
C18 C 0.9468(4) 0.33281(17) 0.23183(17) 0.0546(7) Uani 1 d .
H18 H 1.0019 0.3851 0.2444 0.065 Uiso 1 calc R
C19 C 0.9583(4) 0.26478(18) 0.28704(18) 0.0573(7) Uani 1 d .
H19 H 1.0205 0.2712 0.3368 0.069 Uiso 1 calc R
C20 C 0.8777(4) 0.18557(17) 0.26996(18) 0.0524(7) Uani 1 d .
C21 C 0.7840(4) 0.17733(17) 0.19624(18) 0.0572(7) Uani 1 d .
H21 H 0.7295 0.1247 0.1845 0.069 Uiso 1 calc R
C22 C 0.7703(4) 0.24580(15) 0.14018(18) 0.0526(7) Uani 1 d .
H22 H 0.7055 0.2391 0.0913 0.063 Uiso 1 calc R
C23 C 0.8942(4) 0.1120(2) 0.3263(2) 0.0654(8) Uani 1 d .

loop_
_atom_site_aniso_label
_atom_site_aniso_U_11
_atom_site_aniso_U_22
_atom_site_aniso_U_33
_atom_site_aniso_U_23
_atom_site_aniso_U_13
_atom_site_aniso_U_12
N7 0.0714(17) 0.0496(13) 0.0669(15) 0.0061(12) 0.0200(15) 0.0011(13)
N8 0.0747(16) 0.0430(11) 0.0578(14) 0.0010(11) -0.0158(14) -0.0114(12)
N16 0.099(3) 0.0655(19) 0.222(5) -0.035(3) 0.003(3) -0.001(2)
N24 0.102(2) 0.0708(16) 0.096(2) 0.0257(17) -0.002(2) 0.0205(18)
O25 0.284(9) 0.193(5) 0.86(2) 0.156(9) 0.377(13) 0.059(6)
C1 0.0526(17) 0.0501(14) 0.0513(15) -0.0009(12) 0.0012(14) 0.0018(13)
C2 0.0520(15) 0.0484(13) 0.0466(14) -0.0028(12) -0.0050(13) -0.0057(13)
C3 0.0672(19) 0.0582(16) 0.0585(17) -0.0081(14) 0.0029(16) 0.0040(16)
C4 0.094(3) 0.082(2) 0.0543(17) -0.0163(16) -0.001(2) -0.010(2)
C5 0.104(3) 0.094(2) 0.0494(17) -0.0023(17) -0.009(2) -0.018(2)
C6 0.073(2) 0.073(2) 0.0658(19) 0.0096(16) -0.0171(19) -0.0014(18)
C9 0.0498(15) 0.0495(14) 0.0517(14) 0.0043(12) 0.0014(15) 0.0035(13)
C10 0.0583(17) 0.0577(15) 0.0576(17) 0.0022(14) 0.0088(15) 0.0042(15)
C11 0.0601(19) 0.0510(15) 0.077(2) 0.0124(15) -0.0022(19) -0.0023(15)
C12 0.0522(17) 0.0502(14) 0.0690(18) 0.0004(14) -0.0120(17) 0.0045(14)
C13 0.0606(18) 0.0628(17) 0.0605(17) -0.0071(15) 0.0011(16) 0.0105(15)
C14 0.0612(18) 0.0600(17) 0.0547(16) 0.0018(14) 0.0066(16) 0.0049(16)
C15 0.063(2) 0.0628(19) 0.119(3) -0.011(2) -0.010(2) 0.0030(18)
C17 0.0497(14) 0.0415(12) 0.0487(14) -0.0060(11) -0.0025(13) 0.0016(12)
C18 0.0635(18) 0.0461(14) 0.0541(16) -0.0063(13) -0.0106(15) -0.0065(14)
C19 0.0597(18) 0.0607(16) 0.0514(15) -0.0020(14) -0.0107(15) 0.0012(15)
C20 0.0515(16) 0.0516(14) 0.0542(16) 0.0018(13) 0.0037(14) 0.0080(13)
C21 0.0623(17) 0.0424(13) 0.0670(18) -0.0028(13) 0.0005(16) -0.0042(14)
C22 0.0568(16) 0.0472(13) 0.0538(14) -0.0038(12) -0.0106(14) -0.0077(13)
C23 0.0661(19) 0.0585(17) 0.072(2) 0.0093(16) 0.0044(17) 0.0164(16)

loop_
_atom_type_symbol
_atom_type_description
_atom_type_scat_dispersion_real
_atom_type_scat_dispersion_imag
_atom_type_scat_source
C C 0.0033 0.0016 'International Tables Vol C Tables 4.2.6.8 and 6.1.1.4'
H H 0.0000 0.0000 'International Tables Vol C Tables 4.2.6.8 and 6.1.1.4'
N N 0.0061 0.0033 'International Tables Vol C Tables 4.2.6.8 and 6.1.1.4'
O O 0.0106 0.0060 'International Tables Vol C Tables 4.2.6.8 and 6.1.1.4'

loop_
_geom_angle_atom_site_label_1
_geom_angle_atom_site_label_2
_geom_angle_atom_site_label_3
_geom_angle
C9 N7 C1 125.3(2)
C17 N8 C2 125.1(2)
N7 C1 C6 112.8(2)
N7 C1 C2 109.1(2)
C6 C1 C2 110.2(2)
N8 C2 C3 112.5(2)
N8 C2 C1 110.1(2)
C3 C2 C1 109.7(2)
C4 C3 C2 111.6(3)
C5 C4 C3 111.0(3)
C4 C5 C6 110.5(3)
C5 C6 C1 111.3(3)
N7 C9 C14 119.4(3)
N7 C9 C10 123.0(3)
C14 C9 C10 117.7(3)
C11 C10 C9 120.8(3)
C10 C11 C12 121.0(3)
C11 C12 C13 118.6(3)
C11 C12 C15 120.7(3)
C13 C12 C15 120.7(3)
C14 C13 C12 120.4(3)
C13 C14 C9 121.5(3)
N16 C15 C12 178.1(5)
N8 C17 C22 123.0(3)
N8 C17 C18 120.0(2)
C22 C17 C18 117.0(2)
C19 C18 C17 121.5(3)
C18 C19 C20 120.7(3)
C21 C20 C19 119.0(3)
C21 C20 C23 119.7(3)
C19 C20 C23 121.2(3)
C22 C21 C20 120.9(3)
C21 C22 C17 121.0(3)
N24 C23 C20 179.5(3)

loop_
_geom_bond_atom_site_label_1
_geom_bond_atom_site_label_2
_geom_bond_distance
N7 C9 1.369(4)
N7 C1 1.457(4)
N8 C17 1.354(4)
N8 C2 1.453(3)
N16 C15 1.142(4)
N24 C23 1.148(4)
C1 C6 1.525(4)
C1 C2 1.527(4)
C2 C3 1.529(4)
C3 C4 1.517(4)
C4 C5 1.511(5)
C5 C6 1.521(5)
C9 C14 1.401(4)
C9 C10 1.402(4)
C10 C11 1.372(4)
C11 C12 1.391(4)
C12 C13 1.398(4)
C12 C15 1.427(5)
C13 C14 1.368(5)
C17 C22 1.407(4)
C17 C18 1.416(4)
C18 C19 1.358(4)
C19 C20 1.393(4)
C20 C21 1.383(4)
C20 C23 1.438(4)
C21 C22 1.373(4)

loop_
_cod_related_entry_id
_cod_related_entry_database
_cod_related_entry_code
1 ChemSpider 21198708
